data_7037141
loop_
_publ_author_name
'Razborov, D. A.'
'Lukoyanov, A. N.'
'Baranov, E. V.'
'Fedushkin, I. L.'

_publ_section_title
;
 Addition of phenylacetylene to a magnesium complex of
 monoiminoacenaphtheneone (dpp-mian).
;
_journal_issue 47
_journal_name_full 'Dalton transactions (Cambridge, England : 2003)'
_journal_page_first 20532
_journal_page_last 20541
_journal_paper_doi 10.1039/c5dt03174e
_journal_volume 44
_journal_year 2015
_chemical_formula_sum 'C32 H31 N O'
_chemical_formula_weight 445.58
_space_group_crystal_system monoclinic
_space_group_IT_number 14
_space_group_name_Hall '-P 2yn'
_space_group_name_H-M_alt 'P 1 21/n 1'
_symmetry_space_group_name_Hall '-P 2yn'
_symmetry_space_group_name_H-M 'P 1 21/n 1'
_atom_sites_solution_hydrogens mixed
_atom_sites_solution_primary dual
_atom_sites_solution_secondary difmap
_audit_creation_method SHELXL-2014/7
_audit_update_record
;
2015-08-17 deposited with the CCDC.
2015-10-26 downloaded from the CCDC.
;
_cell_angle_alpha 90
_cell_angle_beta 102.905(3)
_cell_angle_gamma 90
_cell_formula_units_Z 4
_cell_length_a 9.1993(2)
_cell_length_b 18.5141(4)
_cell_length_c 14.7826(4)
_cell_measurement_reflns_used 6409
_cell_measurement_temperature 100(2)
_cell_measurement_theta_max 31.1810
_cell_measurement_theta_min 3.1560
_cell_volume 2454.13(10)
_computing_cell_refinement 'CrysAlisPro, Agilent Technologies'
_computing_data_collection 'CrysAlisPro, Agilent Technologies'
_computing_data_reduction 'CrysAlisPro, Agilent Technologies'
_computing_molecular_graphics 'SHELXTL (Sheldrick, 2000)'
_computing_publication_material 'SHELXTL (Sheldrick, 2000)'
_computing_structure_refinement 'SHELXL-2014/7 (Sheldrick, 2014)'
_computing_structure_solution 'SHELXT-2014/4 (Sheldrick, 2014)'
_diffrn_ambient_temperature 100(2)
_diffrn_measured_fraction_theta_full 0.997
_diffrn_measured_fraction_theta_max 0.998
_diffrn_measurement_device_type 'Xcalibur, EOS (CCD)'
_diffrn_measurement_method '\w scans'
_diffrn_radiation_type MoK\a
_diffrn_radiation_wavelength 0.71073
_diffrn_reflns_av_R_equivalents 0.0720
_diffrn_reflns_av_unetI/netI 0.0485
_diffrn_reflns_laue_measured_fraction_full 0.997
_diffrn_reflns_laue_measured_fraction_max 0.998
_diffrn_reflns_limit_h_max 12
_diffrn_reflns_limit_h_min -12
_diffrn_reflns_limit_k_max 24
_diffrn_reflns_limit_k_min -24
_diffrn_reflns_limit_l_max 19
_diffrn_reflns_limit_l_min -19
_diffrn_reflns_number 43719
_diffrn_reflns_point_group_measured_fraction_full 0.997
_diffrn_reflns_point_group_measured_fraction_max 0.998
_diffrn_reflns_theta_full 25.242
_diffrn_reflns_theta_max 28.000
_diffrn_reflns_theta_min 2.931
_diffrn_source 'fine focus sealed tube'
_exptl_absorpt_coefficient_mu 0.072
_exptl_absorpt_correction_T_max 1.00000
_exptl_absorpt_correction_T_min 0.68031
_exptl_absorpt_correction_type multi-scan
_exptl_absorpt_process_details
;
CrysAlisPro, Agilent Technologies,
Version 1.171.36.32 (release 02-08-2013 CrysAlis171 .NET)
(compiled Aug  2 2013,16:46:58)
Empirical absorption correction using spherical harmonics,
implemented in SCALE3 ABSPACK scaling algorithm.
;
_exptl_crystal_colour colorless
_exptl_crystal_density_diffrn 1.206
_exptl_crystal_description plate
_exptl_crystal_F_000 952
_exptl_crystal_size_max 0.500
_exptl_crystal_size_mid 0.200
_exptl_crystal_size_min 0.100
_refine_diff_density_max 0.260
_refine_diff_density_min -0.204
_refine_diff_density_rms 0.042
_refine_ls_extinction_method none
_refine_ls_goodness_of_fit_ref 1.032
_refine_ls_hydrogen_treatment mixed
_refine_ls_matrix_type full
_refine_ls_number_parameters 314
_refine_ls_number_reflns 5906
_refine_ls_number_restraints 0
_refine_ls_restrained_S_all 1.032
_refine_ls_R_factor_all 0.0732
_refine_ls_R_factor_gt 0.0458
_refine_ls_shift/su_max 0.001
_refine_ls_shift/su_mean 0.000
_refine_ls_structure_factor_coef Fsqd
_refine_ls_weighting_details 'w=1/[\s^2^(Fo^2^)+(0.0485P)^2^+0.0576P] where P=(Fo^2^+2Fc^2^)/3'
_refine_ls_weighting_scheme calc
_refine_ls_wR_factor_gt 0.0961
_refine_ls_wR_factor_ref 0.1038
_reflns_Friedel_coverage 0.000
_reflns_number_gt 4327
_reflns_number_total 5906
_reflns_threshold_expression 'I > 2\s(I)'
_cod_data_source_file c5dt03174e2.cif
_cod_data_source_block qianccph
_cod_depositor_comments 'Adding full bibliography for 7037137--7037142.cif.'
_cod_original_cell_volume 2454.15(11)
_cod_database_code 7037141
_shelx_shelxl_version_number 2014/7
_shelx_space_group_comment
;
The symmetry employed for this shelxl refinement is uniquely defined
by the following loop, which should always be used as a source of
symmetry information in preference to the above space-group names.
They are only intended as comments.
;
_shelx_estimated_absorpt_t_min 0.965
_shelx_estimated_absorpt_t_max 0.993

loop_
_space_group_symop_operation_xyz
'x, y, z'
'-x+1/2, y+1/2, -z+1/2'
'-x, -y, -z'
'x-1/2, -y-1/2, z-1/2'

loop_
_atom_site_label
_atom_site_type_symbol
_atom_site_fract_x
_atom_site_fract_y
_atom_site_fract_z
_atom_site_U_iso_or_equiv
_atom_site_adp_type
_atom_site_occupancy
_atom_site_site_symmetry_order
_atom_site_calc_flag
_atom_site_refinement_flags_posn
_atom_site_refinement_flags_adp
O1 O 0.66779(10) 1.01884(5) 0.78838(7) 0.0211(2) Uani 1 1 d . .
H1 H 0.6551(17) 1.0191(8) 0.7310(12) 0.025 Uiso 1 1 d . U
N1 N 0.53041(12) 0.89210(6) 0.67880(7) 0.0162(2) Uani 1 1 d . .
C1 C 0.69374(14) 0.94436(7) 0.81579(9) 0.0156(3) Uani 1 1 d . .
C2 C 0.55340(13) 0.90105(7) 0.76623(9) 0.0147(3) Uani 1 1 d . .
C3 C 0.46564(14) 0.88320(6) 0.83619(9) 0.0150(3) Uani 1 1 d . .
C4 C 0.55020(14) 0.90706(6) 0.92295(9) 0.0151(3) Uani 1 1 d . .
C5 C 0.68501(14) 0.94099(7) 0.91742(9) 0.0149(3) Uani 1 1 d . .
C6 C 0.77609(15) 0.96760(7) 0.99607(10) 0.0184(3) Uani 1 1 d . .
H6A H 0.8679 0.9902 0.9938 0.022 Uiso 1 1 calc R U
C7 C 0.73060(15) 0.96069(7) 1.08151(9) 0.0200(3) Uani 1 1 d . .
H7A H 0.7941 0.9787 1.1366 0.024 Uiso 1 1 calc R U
C8 C 0.59800(14) 0.92887(7) 1.08715(9) 0.0184(3) Uani 1 1 d . .
H8A H 0.5706 0.9260 1.1453 0.022 Uiso 1 1 calc R U
C9 C 0.50165(14) 0.90024(7) 1.00625(9) 0.0160(3) Uani 1 1 d . .
C10 C 0.36099(14) 0.86716(7) 1.00014(9) 0.0189(3) Uani 1 1 d . .
H10A H 0.3238 0.8606 1.0546 0.023 Uiso 1 1 calc R U
C11 C 0.27773(14) 0.84438(7) 0.91532(9) 0.0194(3) Uani 1 1 d . .
H11A H 0.1835 0.8225 0.9128 0.023 Uiso 1 1 calc R U
C12 C 0.32746(14) 0.85241(7) 0.83213(9) 0.0176(3) Uani 1 1 d . .
H12A H 0.2672 0.8370 0.7746 0.021 Uiso 1 1 calc R U
C13 C 0.83865(14) 0.91696(7) 0.79414(9) 0.0158(3) Uani 1 1 d . .
C14 C 0.87011(13) 0.83786(7) 0.79762(9) 0.0163(3) Uani 1 1 d . .
C15 C 0.93368(15) 0.80623(8) 0.72937(10) 0.0225(3) Uani 1 1 d . .
H15A H 0.9492 0.8348 0.6790 0.027 Uiso 1 1 calc R U
C16 C 0.97404(16) 0.73433(8) 0.73417(10) 0.0271(3) Uani 1 1 d . .
H16A H 1.0181 0.7140 0.6877 0.032 Uiso 1 1 calc R U
C17 C 0.95055(16) 0.69152(8) 0.80667(11) 0.0276(3) Uani 1 1 d . .
H17A H 0.9792 0.6421 0.8102 0.033 Uiso 1 1 calc R U
C18 C 0.88534(15) 0.72123(7) 0.87349(11) 0.0248(3) Uani 1 1 d . .
H18A H 0.8679 0.6920 0.9228 0.030 Uiso 1 1 calc R U
C19 C 0.84499(14) 0.79360(7) 0.86913(9) 0.0203(3) Uani 1 1 d . .
H19A H 0.7997 0.8133 0.9154 0.024 Uiso 1 1 calc R U
C20 C 0.93591(15) 0.96282(8) 0.77170(10) 0.0232(3) Uani 1 1 d . .
H20A H 1.0255 0.9452 0.7579 0.028 Uiso 1 1 calc R U
H20B H 0.9159 1.0132 0.7695 0.028 Uiso 1 1 calc R U
C21 C 0.39685(14) 0.85744(7) 0.63031(9) 0.0165(3) Uani 1 1 d . .
C22 C 0.28729(14) 0.90101(7) 0.57416(9) 0.0183(3) Uani 1 1 d . .
C23 C 0.15676(15) 0.86817(8) 0.52587(9) 0.0215(3) Uani 1 1 d . .
H23A H 0.0804 0.8970 0.4891 0.026 Uiso 1 1 calc R U
C24 C 0.13636(15) 0.79420(8) 0.53055(10) 0.0230(3) Uani 1 1 d . .
H24A H 0.0460 0.7727 0.4980 0.028 Uiso 1 1 calc R U
C25 C 0.24845(15) 0.75184(7) 0.58297(9) 0.0206(3) Uani 1 1 d . .
H25A H 0.2349 0.7010 0.5843 0.025 Uiso 1 1 calc R U
C26 C 0.38065(14) 0.78201(7) 0.63382(9) 0.0177(3) Uani 1 1 d . .
C27 C 0.31144(15) 0.98220(7) 0.56860(10) 0.0219(3) Uani 1 1 d . .
H27A H 0.4215 0.9908 0.5827 0.026 Uiso 1 1 calc R U
C28 C 0.24704(18) 1.01341(9) 0.47228(11) 0.0360(4) Uani 1 1 d . .
H28A H 0.2791 0.9838 0.4253 0.054 Uiso 1 1 calc R U
H28B H 0.2828 1.0630 0.4692 0.054 Uiso 1 1 calc R U
H28C H 0.1379 1.0134 0.4606 0.054 Uiso 1 1 calc R U
C29 C 0.24915(17) 1.02219(8) 0.64233(11) 0.0292(3) Uani 1 1 d . .
H29A H 0.2982 1.0044 0.7041 0.044 Uiso 1 1 calc R U
H29B H 0.1415 1.0136 0.6317 0.044 Uiso 1 1 calc R U
H29C H 0.2679 1.0741 0.6384 0.044 Uiso 1 1 calc R U
C30 C 0.50229(15) 0.73299(7) 0.68823(10) 0.0217(3) Uani 1 1 d . .
H30A H 0.5820 0.7644 0.7255 0.026 Uiso 1 1 calc R U
C31 C 0.57208(17) 0.68854(8) 0.62157(11) 0.0306(4) Uani 1 1 d . .
H31A H 0.6148 0.7211 0.5822 0.046 Uiso 1 1 calc R U
H31B H 0.4953 0.6584 0.5826 0.046 Uiso 1 1 calc R U
H31C H 0.6508 0.6576 0.6573 0.046 Uiso 1 1 calc R U
C32 C 0.44613(18) 0.68295(8) 0.75560(10) 0.0291(3) Uani 1 1 d . .
H32A H 0.3999 0.7119 0.7971 0.044 Uiso 1 1 calc R U
H32B H 0.5302 0.6557 0.7924 0.044 Uiso 1 1 calc R U
H32C H 0.3724 0.6493 0.7204 0.044 Uiso 1 1 calc R U

loop_
_atom_site_aniso_label
_atom_site_aniso_U_11
_atom_site_aniso_U_22
_atom_site_aniso_U_33
_atom_site_aniso_U_23
_atom_site_aniso_U_13
_atom_site_aniso_U_12
O1 0.0236(5) 0.0179(5) 0.0207(5) 0.0023(4) 0.0029(4) -0.0010(4)
N1 0.0151(5) 0.0191(5) 0.0133(5) -0.0004(4) 0.0011(4) -0.0009(4)
C1 0.0155(6) 0.0145(6) 0.0163(7) -0.0007(5) 0.0028(5) -0.0017(5)
C2 0.0127(6) 0.0144(6) 0.0168(7) 0.0000(5) 0.0027(5) 0.0014(5)
C3 0.0149(6) 0.0159(6) 0.0142(6) -0.0005(5) 0.0030(5) 0.0015(5)
C4 0.0142(6) 0.0141(6) 0.0161(7) -0.0005(5) 0.0017(5) 0.0032(5)
C5 0.0147(6) 0.0146(6) 0.0151(6) -0.0013(5) 0.0028(5) 0.0025(5)
C6 0.0155(6) 0.0176(6) 0.0211(7) -0.0030(5) 0.0019(5) 0.0003(5)
C7 0.0205(7) 0.0215(7) 0.0152(7) -0.0035(5) -0.0018(5) 0.0038(5)
C8 0.0229(7) 0.0191(6) 0.0130(6) -0.0005(5) 0.0033(5) 0.0053(5)
C9 0.0164(6) 0.0160(6) 0.0152(7) 0.0007(5) 0.0025(5) 0.0043(5)
C10 0.0198(7) 0.0222(7) 0.0162(7) 0.0024(6) 0.0070(5) 0.0026(5)
C11 0.0149(6) 0.0218(7) 0.0221(7) 0.0015(6) 0.0053(5) -0.0007(5)
C12 0.0149(6) 0.0204(7) 0.0163(7) -0.0014(5) 0.0007(5) 0.0005(5)
C13 0.0142(6) 0.0223(7) 0.0100(6) -0.0015(5) 0.0007(5) -0.0019(5)
C14 0.0109(6) 0.0214(7) 0.0159(7) -0.0025(5) 0.0015(5) -0.0017(5)
C15 0.0198(7) 0.0306(8) 0.0176(7) -0.0044(6) 0.0052(6) -0.0036(6)
C16 0.0236(8) 0.0313(8) 0.0285(8) -0.0117(7) 0.0106(6) -0.0016(6)
C17 0.0252(8) 0.0206(7) 0.0371(9) -0.0057(7) 0.0075(7) 0.0020(6)
C18 0.0237(7) 0.0226(7) 0.0291(8) 0.0048(6) 0.0081(6) 0.0007(6)
C19 0.0181(7) 0.0244(7) 0.0194(7) 0.0003(6) 0.0062(5) 0.0023(5)
C20 0.0181(7) 0.0267(7) 0.0257(8) 0.0010(6) 0.0070(6) -0.0026(6)
C21 0.0147(6) 0.0239(7) 0.0117(6) -0.0026(5) 0.0046(5) -0.0022(5)
C22 0.0180(7) 0.0256(7) 0.0124(6) -0.0017(5) 0.0056(5) 0.0001(5)
C23 0.0170(7) 0.0295(7) 0.0168(7) -0.0007(6) 0.0016(5) 0.0027(6)
C24 0.0167(7) 0.0322(8) 0.0184(7) -0.0065(6) 0.0002(5) -0.0042(6)
C25 0.0213(7) 0.0231(7) 0.0181(7) -0.0045(6) 0.0059(6) -0.0039(6)
C26 0.0187(7) 0.0224(7) 0.0126(6) -0.0030(5) 0.0046(5) -0.0012(5)
C27 0.0181(7) 0.0250(7) 0.0223(8) 0.0042(6) 0.0039(6) -0.0007(6)
C28 0.0380(9) 0.0402(9) 0.0290(9) 0.0150(8) 0.0055(7) -0.0004(7)
C29 0.0323(8) 0.0228(7) 0.0324(9) -0.0025(6) 0.0073(7) -0.0001(6)
C30 0.0213(7) 0.0215(7) 0.0205(7) -0.0017(6) 0.0004(6) -0.0013(6)
C31 0.0261(8) 0.0349(8) 0.0311(9) 0.0026(7) 0.0073(7) 0.0077(7)
C32 0.0383(9) 0.0257(8) 0.0225(8) 0.0014(6) 0.0054(7) 0.0038(6)

loop_
_atom_type_symbol
_atom_type_description
_atom_type_scat_dispersion_real
_atom_type_scat_dispersion_imag
_atom_type_scat_source
C C 0.0033 0.0016 'International Tables Vol C Tables 4.2.6.8 and 6.1.1.4'
H H 0.0000 0.0000 'International Tables Vol C Tables 4.2.6.8 and 6.1.1.4'
N N 0.0061 0.0033 'International Tables Vol C Tables 4.2.6.8 and 6.1.1.4'
O O 0.0106 0.0060 'International Tables Vol C Tables 4.2.6.8 and 6.1.1.4'

loop_
_geom_angle_atom_site_label_1
_geom_angle_atom_site_label_2
_geom_angle_atom_site_label_3
_geom_angle
C2 N1 C21 119.80(11)
O1 C1 C5 105.92(10)
O1 C1 C13 110.89(10)
C5 C1 C13 115.74(10)
O1 C1 C2 107.00(10)
C5 C1 C2 102.84(10)
C13 C1 C2 113.68(10)
N1 C2 C3 133.27(12)
N1 C2 C1 118.50(11)
C3 C2 C1 108.04(11)
C12 C3 C4 118.85(12)
C12 C3 C2 134.40(12)
C4 C3 C2 106.72(11)
C9 C4 C5 123.14(12)
C9 C4 C3 123.24(12)
C5 C4 C3 113.57(12)
C6 C5 C4 119.51(12)
C6 C5 C1 131.91(12)
C4 C5 C1 108.45(11)
C5 C6 C7 118.55(12)
C8 C7 C6 122.26(12)
C7 C8 C9 120.25(12)
C4 C9 C10 116.58(12)
C4 C9 C8 116.27(12)
C10 C9 C8 127.14(12)
C11 C10 C9 120.23(12)
C10 C11 C12 122.44(12)
C3 C12 C11 118.63(12)
C20 C13 C14 119.99(12)
C20 C13 C1 120.59(12)
C14 C13 C1 119.42(11)
C19 C14 C15 117.76(12)
C19 C14 C13 122.58(12)
C15 C14 C13 119.60(12)
C16 C15 C14 121.10(13)
C15 C16 C17 120.28(13)
C18 C17 C16 119.52(13)
C17 C18 C19 120.42(14)
C18 C19 C14 120.90(13)
C26 C21 C22 121.53(12)
C26 C21 N1 120.90(11)
C22 C21 N1 117.43(11)
C23 C22 C21 118.30(12)
C23 C22 C27 121.49(12)
C21 C22 C27 120.21(12)
C24 C23 C22 121.11(13)
C23 C24 C25 119.66(12)
C24 C25 C26 121.63(12)
C25 C26 C21 117.66(12)
C25 C26 C30 119.67(12)
C21 C26 C30 122.65(11)
C22 C27 C28 113.09(12)
C22 C27 C29 110.87(11)
C28 C27 C29 110.59(12)
C26 C30 C31 110.16(12)
C26 C30 C32 112.89(12)
C31 C30 C32 110.13(12)

loop_
_geom_bond_atom_site_label_1
_geom_bond_atom_site_label_2
_geom_bond_distance
O1 C1 1.4420(15)
N1 C2 1.2730(16)
N1 C21 1.4290(16)
C1 C5 1.5236(18)
C1 C13 1.5256(18)
C1 C2 1.5569(17)
C2 C3 1.4845(18)
C3 C12 1.3821(17)
C3 C4 1.4141(17)
C4 C9 1.4062(18)
C4 C5 1.4088(17)
C5 C6 1.3643(18)
C6 C7 1.4222(19)
C7 C8 1.3738(19)
C8 C9 1.4225(18)
C9 C10 1.4162(18)
C10 C11 1.3811(18)
C11 C12 1.4125(18)
C13 C20 1.3282(18)
C13 C14 1.4916(18)
C14 C19 1.3970(18)
C14 C15 1.4023(18)
C15 C16 1.380(2)
C16 C17 1.388(2)
C17 C18 1.379(2)
C18 C19 1.3880(19)
C21 C26 1.4066(18)
C21 C22 1.4077(18)
C22 C23 1.3922(18)
C22 C27 1.5243(19)
C23 C24 1.3861(19)
C24 C25 1.3864(19)
C25 C26 1.3956(18)
C26 C30 1.5233(18)
C27 C28 1.528(2)
C27 C29 1.531(2)
C30 C31 1.531(2)
C30 C32 1.532(2)
